data_1564217
loop_
_publ_author_name
'Debnath, Paresh'
'Singh, Keisham Surjit'
'Devi, Thokchom Sonia'
'Singh, S.Sureshkumar'
'Butcher, Ray J.'
'Siero\'n, Les\/law'
'Maniukiewicz, Waldemar'

_publ_section_title
;
 Synthesis, characterization, crystal structures and anti-diabetic
 activity of organotin (IV) complexes with
 2-(4-hydroxynaphthylazo)-benzoic acid
;
_journal_name_full 'Inorganica Chimica Acta'
_journal_page_first 119736
_journal_paper_doi 10.1016/j.ica.2020.119736
_journal_volume 510
_journal_year 2020
_chemical_formula_moiety 'C24 H36 N2 O6 Sn2'
_chemical_formula_sum 'C24 H36 N2 O6 Sn2'
_chemical_formula_weight 685.97
_space_group_IT_number 2
_space_group_name_Hall '-P 1'
_space_group_name_H-M_alt 'P -1'
_symmetry_cell_setting triclinic
_symmetry_Int_Tables_number 2
_symmetry_space_group_name_Hall '-P 1'
_symmetry_space_group_name_H-M 'P -1'
_atom_sites_solution_hydrogens difmap
_atom_sites_solution_primary difmap
_atom_sites_solution_secondary difmap
_cell_angle_alpha 97.935(2)
_cell_angle_beta 92.760(2)
_cell_angle_gamma 107.510(2)
_cell_formula_units_Z 2
_cell_length_a 7.5426(4)
_cell_length_b 12.1092(7)
_cell_length_c 15.8208(9)
_cell_measurement_reflns_used 9917
_cell_measurement_temperature 100
_cell_measurement_theta_max 29.84
_cell_measurement_theta_min 2.38
_cell_volume 1358.67(13)
_computing_structure_refinement 'SHELXL-2018/3 (Sheldrick)'
_diffrn_ambient_temperature 100
_diffrn_measured_fraction_theta_full 0.995
_diffrn_measured_fraction_theta_max 0.995
_diffrn_measurement_device_type 'Bruker APEX-II CCD'
_diffrn_measurement_method '\f and \w scans'
_diffrn_radiation_probe x-ray
_diffrn_radiation_wavelength 0.71073
_diffrn_reflns_av_unetI/netI 0.0237
_diffrn_reflns_limit_h_max 8
_diffrn_reflns_limit_h_min -8
_diffrn_reflns_limit_k_max 14
_diffrn_reflns_limit_k_min -14
_diffrn_reflns_limit_l_max 18
_diffrn_reflns_limit_l_min 0
_diffrn_reflns_number 4588
_diffrn_reflns_theta_full 25.02
_diffrn_reflns_theta_max 25.02
_diffrn_reflns_theta_min 1.30
_exptl_absorpt_coefficient_mu 1.877
_exptl_absorpt_correction_T_max 0.746
_exptl_absorpt_correction_T_min 0.555
_exptl_absorpt_correction_type multi-scan
_exptl_absorpt_process_details 'SADABS (Sheldrick, 1996)'
_exptl_crystal_colour red-brown
_exptl_crystal_density_diffrn 1.677
_exptl_crystal_description plate
_exptl_crystal_F_000 684
_exptl_crystal_size_max 0.29
_exptl_crystal_size_mid 0.25
_exptl_crystal_size_min 0.08
_refine_diff_density_max 0.636
_refine_diff_density_min -0.584
_refine_diff_density_rms 0.118
_refine_ls_extinction_method none
_refine_ls_goodness_of_fit_ref 1.154
_refine_ls_hydrogen_treatment constr
_refine_ls_matrix_type full
_refine_ls_number_parameters 317
_refine_ls_number_reflns 4588
_refine_ls_number_restraints 0
_refine_ls_restrained_S_all 1.154
_refine_ls_R_factor_all 0.0242
_refine_ls_R_factor_gt 0.0236
_refine_ls_shift/su_max 0.001
_refine_ls_shift/su_mean 0.000
_refine_ls_structure_factor_coef Fsqd
_refine_ls_weighting_details 'w=1/[\s^2^(Fo^2^)+(0.0136P)^2^+9.1561P] where P=(Fo^2^+2Fc^2^)/3'
_refine_ls_weighting_scheme calc
_refine_ls_wR_factor_gt 0.0785
_refine_ls_wR_factor_ref 0.0798
_reflns_number_gt 4540
_reflns_number_total 4588
_reflns_threshold_expression I>2\s(I)
_cod_data_source_file ICA-2020-510-119736.cif
_cod_data_source_block kss-1n
_cod_original_cell_volume 1358.68(13)
_cod_database_code 1564217

loop_
_space_group_symop_id
_space_group_symop_operation_xyz
1 x,y,z
2 -x,-y,-z

loop_
_atom_site_aniso_label
_atom_site_aniso_U_11
_atom_site_aniso_U_22
_atom_site_aniso_U_33
_atom_site_aniso_U_23
_atom_site_aniso_U_13
_atom_site_aniso_U_12
Sn1 0.0182(2) 0.0157(2) 0.0117(2) -0.0002(2) 0.0007(2) 0.0071(2)
Sn2 0.0140(2) 0.0170(2) 0.0123(2) 0.0004(2) 0.0013(2) 0.0051(2)
O1 0.039(3) 0.024(3) 0.011(2) 0.002(2) 0.008(2) 0.016(2)
O2 0.028(3) 0.020(3) 0.020(2) 0.007(2) 0.0058(19) 0.007(2)
O3 0.024(3) 0.015(2) 0.025(3) -0.003(2) 0.005(2) 0.009(2)
O4 0.023(3) 0.019(3) 0.013(2) 0.0028(19) -0.0031(18) 0.000(2)
O5W 0.026(3) 0.023(3) 0.016(2) -0.004(2) -0.0044(19) 0.007(2)
N1 0.016(3) 0.020(3) 0.013(3) 0.000(2) -0.001(2) 0.008(2)
N2 0.010(3) 0.012(3) 0.015(3) -0.003(2) 0.002(2) 0.003(2)
C1 0.010(3) 0.018(3) 0.013(3) 0.000(3) -0.002(2) 0.003(3)
O1M 0.022(3) 0.038(3) 0.057(4) 0.026(3) 0.002(3) 0.003(2)
C2 0.013(3) 0.012(3) 0.015(3) 0.000(2) 0.004(2) 0.002(2)
C3 0.013(3) 0.013(3) 0.022(3) 0.004(3) 0.000(3) 0.002(2)
C4 0.011(3) 0.025(4) 0.013(3) 0.009(3) 0.007(2) 0.001(3)
C5 0.015(3) 0.024(3) 0.005(3) -0.001(3) 0.002(2) 0.005(3)
C6 0.006(3) 0.018(3) 0.015(3) -0.002(3) 0.003(2) 0.000(2)
C7 0.006(3) 0.016(3) 0.017(3) -0.004(3) 0.002(2) 0.000(2)
C8 0.018(3) 0.019(3) 0.012(3) -0.002(3) 0.000(3) 0.003(3)
C9 0.016(3) 0.019(4) 0.019(3) 0.001(3) 0.002(3) 0.005(3)
C10 0.012(3) 0.014(3) 0.021(3) -0.002(3) -0.001(3) -0.002(3)
C11 0.009(3) 0.015(3) 0.016(3) -0.001(3) -0.004(2) 0.000(2)
C12 0.003(3) 0.011(3) 0.007(3) 0.002(2) 0.002(2) 0.002(2)
C13 0.013(3) 0.022(4) 0.021(3) -0.011(3) 0.000(3) 0.004(3)
C14 0.017(3) 0.024(3) 0.013(3) 0.003(3) 0.001(2) 0.004(3)
C15 0.013(3) 0.018(3) 0.017(3) 0.002(3) 0.000(2) 0.003(3)
C16 0.005(3) 0.013(3) 0.022(3) -0.006(3) -0.005(2) -0.002(2)
C17 0.010(3) 0.017(3) 0.018(3) 0.007(3) 0.004(2) 0.004(3)
C18 0.016(3) 0.035(4) 0.015(3) 0.003(3) -0.005(3) 0.007(3)
C19 0.023(4) 0.033(4) 0.019(4) 0.000(3) 0.000(3) 0.011(3)
C20 0.055(5) 0.025(4) 0.022(4) 0.008(3) 0.012(3) 0.023(4)
C21 0.026(4) 0.018(4) 0.018(3) 0.001(3) -0.009(3) 0.003(3)
C22 0.022(4) 0.027(4) 0.023(4) -0.003(3) 0.006(3) -0.004(3)
C23 0.020(3) 0.033(4) 0.033(4) -0.008(3) -0.006(3) 0.013(3)
C1M 0.040(5) 0.039(5) 0.038(5) 0.003(4) 0.000(4) 0.018(4)

loop_
_atom_site_label
_atom_site_type_symbol
_atom_site_thermal_displace_type
_atom_site_fract_x
_atom_site_fract_y
_atom_site_fract_z
_atom_site_occupancy
_atom_site_U_iso_or_equiv
_atom_site_calc_flag
_atom_site_refinement_flags
_atom_site_disorder_assembly
_atom_site_disorder_group
Sn1 Sn Uani 0.66148(6) 0.73838(4) 0.46044(3) 1.000 0.0151(1) d . . .
Sn2 Sn Uani 0.77137(6) 0.82841(4) 0.71588(3) 1.000 0.0146(1) d . . .
O1 O Uani 0.6555(7) 0.7668(4) 0.3212(3) 1.000 0.0232(16) d . . .
O2 O Uani 0.6734(7) 0.5964(4) 0.2537(3) 1.000 0.0223(16) d . . .
O3 O Uani 0.8976(7) 0.1069(4) 0.0162(3) 1.000 0.0212(16) d . . .
O4 O Uani 0.6570(7) 0.7191(4) 0.5960(3) 1.000 0.0199(16) d . . .
O5W O Uani 0.8976(7) 0.9518(4) 0.8517(3) 1.000 0.0227(16) d . . .
N1 N Uani 0.7047(7) 0.5747(5) 0.0903(3) 1.000 0.0161(17) d . . .
N2 N Uani 0.7386(7) 0.5171(5) 0.0187(3) 1.000 0.0129(17) d . . .
C1 C Uani 0.6523(8) 0.7436(6) 0.1706(4) 1.000 0.0143(17) d . . .
O1M O Uani 0.6660(7) 0.4217(5) 0.3473(4) 1.000 0.0387(19) d . . .
C2 C Uani 0.6205(8) 0.8522(5) 0.1720(4) 1.000 0.0139(17) d . . .
C3 C Uani 0.6159(8) 0.9002(6) 0.0983(4) 1.000 0.0164(17) d . . .
C4 C Uani 0.6428(8) 0.8405(6) 0.0204(4) 1.000 0.0166(19) d . . .
C5 C Uani 0.6711(8) 0.7332(6) 0.0169(4) 1.000 0.0152(17) d . . .
C6 C Uani 0.6760(8) 0.6840(6) 0.0919(4) 1.000 0.0142(17) d . . .
C7 C Uani 0.7707(8) 0.4168(6) 0.0212(4) 1.000 0.0144(17) d . . .
C8 C Uani 0.7712(9) 0.3610(6) 0.0965(4) 1.000 0.0174(17) d . . .
C9 C Uani 0.8093(8) 0.2585(5) 0.0944(4) 1.000 0.0183(19) d . . .
C10 C Uani 0.8529(9) 0.1956(6) 0.0170(4) 1.000 0.0176(17) d . . .
C11 C Uani 0.8431(8) 0.2487(6) -0.0626(4) 1.000 0.0147(17) d . . .
C12 C Uani 0.8733(7) 0.1876(5) -0.1362(3) 1.000 0.0069(17) d . . .
C13 C Uani 0.8721(9) 0.2331(6) -0.2066(4) 1.000 0.0205(19) d . . .
C14 C Uani 0.8411(9) 0.3402(6) -0.2103(4) 1.000 0.0185(17) d . . .
C15 C Uani 0.8062(9) 0.4029(6) -0.1365(4) 1.000 0.0165(17) d . . .
C16 C Uani 0.8064(8) 0.3560(5) -0.0599(4) 1.000 0.0155(17) d . . .
C17 C Uani 0.6593(8) 0.6982(6) 0.2540(4) 1.000 0.0145(17) d . . .
C18 C Uani 0.3975(9) 0.6048(7) 0.4306(4) 1.000 0.0225(19) d . . .
C19 C Uani 0.9232(10) 0.7058(7) 0.4515(5) 1.000 0.025(2) d . . .
C20 C Uani 0.6695(13) 0.9178(7) 0.4890(5) 1.000 0.031(3) d . . .
C21 C Uani 0.7542(10) 0.6832(6) 0.7810(4) 1.000 0.022(2) d . . .
C22 C Uani 1.0286(10) 0.9165(7) 0.6711(5) 1.000 0.027(2) d . . .
C23 C Uani 0.5557(10) 0.9073(7) 0.7275(5) 1.000 0.029(2) d . . .
C1M C Uani 0.8371(12) 0.3999(8) 0.3509(6) 1.000 0.038(3) d . . .
H1 H Uiso 0.70011 0.54381 0.13770 1.000 0.0190 c RU . .
H2A H Uiso 0.60172 0.89331 0.22473 1.000 0.0170 c RU . .
H3A H Uiso 0.59455 0.97392 0.10047 1.000 0.0200 c RU . .
H4A H Uiso 0.64152 0.87416 -0.03034 1.000 0.0200 c RU . .
H4O H Uiso 0.55479 0.67003 0.60224 1.000 0.0300 c RU . .
H5A H Uiso 0.68740 0.69225 -0.03631 1.000 0.0180 c RU . .
H8A H Uiso 0.74387 0.39772 0.14915 1.000 0.0210 c RU . .
H9A H Uiso 0.80740 0.22598 0.14576 1.000 0.0220 c RU . .
H12A H Uiso 0.89465 0.11415 -0.13662 1.000 0.0080 c RU . .
H13A H Uiso 0.89358 0.19060 -0.25814 1.000 0.0240 c RU . .
H14A H Uiso 0.84389 0.36979 -0.26291 1.000 0.0220 c RU . .
H15A H Uiso 0.78283 0.47554 -0.13758 1.000 0.0200 c RU . .
H18A H Uiso 0.38619 0.54721 0.46956 1.000 0.0340 c RU . .
H18B H Uiso 0.38827 0.56568 0.37135 1.000 0.0340 c RU . .
H18C H Uiso 0.29704 0.64021 0.43736 1.000 0.0340 c RU . .
H19A H Uiso 0.92863 0.64523 0.48588 1.000 0.0380 c RU . .
H19B H Uiso 1.02483 0.77819 0.47306 1.000 0.0380 c RU . .
H19C H Uiso 0.93644 0.67891 0.39150 1.000 0.0380 c RU . .
H20A H Uiso 0.57877 0.92491 0.53008 1.000 0.0470 c RU . .
H20B H Uiso 0.63834 0.94458 0.43622 1.000 0.0470 c RU . .
H20C H Uiso 0.79503 0.96602 0.51388 1.000 0.0470 c RU . .
H21A H Uiso 0.80189 0.62680 0.74639 1.000 0.0330 c RU . .
H21B H Uiso 0.62372 0.64521 0.79010 1.000 0.0330 c RU . .
H21C H Uiso 0.82912 0.71100 0.83657 1.000 0.0330 c RU . .
H22A H Uiso 1.03270 0.88139 0.61192 1.000 0.0400 c RU . .
H22B H Uiso 1.13205 0.90930 0.70753 1.000 0.0400 c RU . .
H22C H Uiso 1.03978 0.99966 0.67327 1.000 0.0400 c RU . .
H23A H Uiso 0.48178 0.89194 0.67209 1.000 0.0430 c RU . .
H23B H Uiso 0.61091 0.99210 0.74554 1.000 0.0430 c RU . .
H23C H Uiso 0.47473 0.87413 0.77038 1.000 0.0430 c RU . .
H1M1 H Uiso 0.93002 0.46527 0.38802 1.000 0.0570 c RU . .
H1M H Uiso 0.67967 0.48722 0.33191 1.000 0.0580 c RU . .
H1M2 H Uiso 0.87784 0.39200 0.29313 1.000 0.0570 c RU . .
H1M3 H Uiso 0.82370 0.32721 0.37416 1.000 0.0570 c RU . .

loop_
_atom_type_symbol
_atom_type_description
_atom_type_scat_dispersion_real
_atom_type_scat_dispersion_imag
_atom_type_scat_source
C C 0.0033 0.0016 ' International Tables Vol C Tables 4.2.6.8 and 6.1.1.4'
H H 0.0000 0.0000 ' International Tables Vol C Tables 4.2.6.8 and 6.1.1.4'
N N 0.0061 0.0033 ' International Tables Vol C Tables 4.2.6.8 and 6.1.1.4'
O O 0.0106 0.0060 ' International Tables Vol C Tables 4.2.6.8 and 6.1.1.4'
Sn Sn -0.6537 1.4246 ' International Tables Vol C Tables 4.2.6.8 and 6.1.1.4'

loop_
_geom_angle_atom_site_label_1
_geom_angle_atom_site_label_2
_geom_angle_atom_site_label_3
_geom_angle
O1 Sn1 O4 176.28(19)
O1 Sn1 C18 89.1(2)
O1 Sn1 C19 90.3(3)
O1 Sn1 C20 85.1(2)
O4 Sn1 C18 90.7(2)
O4 Sn1 C19 92.9(3)
O4 Sn1 C20 91.8(2)
C18 Sn1 C19 123.7(3)
C18 Sn1 C20 119.2(3)
C19 Sn1 C20 116.8(3)
O4 Sn2 O5W 179.5(2)
O4 Sn2 C21 93.3(2)
O4 Sn2 C22 95.0(3)
O4 Sn2 C23 95.9(3)
O5W Sn2 C21 86.7(2)
O5W Sn2 C22 85.5(2)
O5W Sn2 C23 83.6(2)
C21 Sn2 C22 119.3(3)
C21 Sn2 C23 117.8(3)
C22 Sn2 C23 120.9(3)
Sn1 O1 C17 129.8(4)
Sn1 O4 Sn2 136.4(2)
N2 N1 C6 121.1(5)
N1 N2 C7 118.7(5)
Sn1 O4 H4O 108.00
Sn2 O4 H4O 110.00
C6 C1 C17 123.8(6)
C6 N1 H1 119.00
N2 N1 H1 119.00
C2 C1 C6 118.3(6)
C2 C1 C17 118.0(6)
C1 C2 C3 121.2(6)
C2 C3 C4 119.9(6)
C3 C4 C5 120.2(6)
C4 C5 C6 120.1(6)
N1 C6 C1 118.2(6)
N1 C6 C5 121.3(6)
C1 C6 C5 120.4(6)
N2 C7 C8 125.7(6)
N2 C7 C16 116.6(5)
C8 C7 C16 117.7(6)
C7 C8 C9 122.2(6)
C8 C9 C10 123.0(6)
O3 C10 C9 123.0(6)
O3 C10 C11 121.5(6)
C9 C10 C11 115.5(6)
C12 C11 C16 122.6(6)
C10 C11 C12 116.2(6)
C10 C11 C16 121.2(6)
C11 C12 C13 118.0(6)
C12 C13 C14 123.8(6)
C13 C14 C15 119.3(6)
C14 C15 C16 118.1(6)
C7 C16 C11 120.2(6)
C7 C16 C15 121.6(6)
C11 C16 C15 118.2(6)
O1 C17 C1 116.8(6)
O2 C17 C1 119.3(6)
O1 C17 O2 123.9(6)
C1M O1M H1M 109.00
C3 C2 H2A 119.00
C1 C2 H2A 119.00
C2 C3 H3A 120.00
C4 C3 H3A 120.00
C5 C4 H4A 120.00
C3 C4 H4A 120.00
C4 C5 H5A 120.00
C6 C5 H5A 120.00
C7 C8 H8A 119.00
C9 C8 H8A 119.00
C10 C9 H9A 118.00
C8 C9 H9A 118.00
C13 C12 H12A 121.00
C11 C12 H12A 121.00
C12 C13 H13A 118.00
C14 C13 H13A 118.00
C13 C14 H14A 120.00
C15 C14 H14A 120.00
C16 C15 H15A 121.00
C14 C15 H15A 121.00
Sn1 C18 H18A 109.00
Sn1 C18 H18B 109.00
H18A C18 H18B 109.00
H18A C18 H18C 109.00
Sn1 C18 H18C 109.00
H18B C18 H18C 110.00
Sn1 C19 H19B 110.00
Sn1 C19 H19C 110.00
H19A C19 H19B 109.00
H19A C19 H19C 109.00
H19B C19 H19C 109.00
Sn1 C19 H19A 109.00
Sn1 C20 H20A 109.00
Sn1 C20 H20B 109.00
H20A C20 H20B 109.00
H20A C20 H20C 109.00
H20B C20 H20C 110.00
Sn1 C20 H20C 109.00
Sn2 C21 H21B 109.00
Sn2 C21 H21C 109.00
Sn2 C21 H21A 109.00
H21A C21 H21C 109.00
H21B C21 H21C 109.00
H21A C21 H21B 110.00
Sn2 C22 H22A 109.00
Sn2 C22 H22B 109.00
H22A C22 H22B 110.00
H22A C22 H22C 109.00
Sn2 C22 H22C 109.00
H22B C22 H22C 109.00
Sn2 C23 H23B 109.00
Sn2 C23 H23C 109.00
Sn2 C23 H23A 109.00
H23A C23 H23C 109.00
H23B C23 H23C 109.00
H23A C23 H23B 110.00
O1M C1M H1M1 109.00
O1M C1M H1M2 109.00
O1M C1M H1M3 109.00
H1M1 C1M H1M2 109.00
H1M1 C1M H1M3 109.00
H1M2 C1M H1M3 110.00

loop_
_geom_bond_atom_site_label_1
_geom_bond_atom_site_label_2
_geom_bond_distance
Sn1 O1 2.277(5)
Sn1 O4 2.190(5)
Sn1 C18 2.136(8)
Sn1 C19 2.134(8)
Sn1 C20 2.139(8)
Sn2 O4 2.134(5)
Sn2 O5W 2.412(5)
Sn2 C21 2.132(7)
Sn2 C22 2.121(8)
Sn2 C23 2.123(8)
O1 C17 1.263(8)
O2 C17 1.268(8)
O3 C10 1.217(9)
N1 N2 1.324(7)
N1 C6 1.401(9)
N2 C7 1.313(9)
O4 H4O 0.8400
C1 C6 1.398(9)
C1 C17 1.502(9)
C1 C2 1.404(9)
N1 H1 0.8800
O1M C1M 1.393(11)
C2 C3 1.376(9)
C3 C4 1.396(9)
C4 C5 1.373(10)
C5 C6 1.403(9)
C7 C8 1.449(9)
C7 C16 1.467(9)
C8 C9 1.352(9)
C9 C10 1.456(9)
C10 C11 1.499(9)
C11 C16 1.403(9)
C11 C12 1.358(8)
C12 C13 1.310(8)
C13 C14 1.394(10)
C14 C15 1.384(9)
C15 C16 1.408(9)
O1M H1M 0.8400
C2 H2A 0.9500
C3 H3A 0.9500
C4 H4A 0.9500
C5 H5A 0.9500
C8 H8A 0.9500
C9 H9A 0.9500
C12 H12A 0.9500
C13 H13A 0.9500
C14 H14A 0.9500
C15 H15A 0.9500
C18 H18C 0.9800
C18 H18A 0.9800
C18 H18B 0.9800
C19 H19C 0.9800
C19 H19B 0.9800
C19 H19A 0.9800
C20 H20B 0.9800
C20 H20A 0.9800
C20 H20C 0.9800
C21 H21B 0.9800
C21 H21A 0.9800
C21 H21C 0.9800
C22 H22B 0.9800
C22 H22C 0.9800
C22 H22A 0.9800
C23 H23C 0.9800
C23 H23A 0.9800
C23 H23B 0.9800
C1M H1M1 0.9800
C1M H1M2 0.9800
C1M H1M3 0.9800

loop_
_geom_hbond_atom_site_label_D
_geom_hbond_atom_site_label_H
_geom_hbond_atom_site_label_A
_geom_hbond_distance_DH
_geom_hbond_distance_HA
_geom_hbond_distance_DA
_geom_hbond_angle_DHA
_geom_hbond_site_symmetry_A
N1 H1 O2 0.88 1.90 2.592(7) 134 .
O1M H1M O2 0.84 1.94 2.734(8) 157 .
O4 H4O O1M 0.84 1.98 2.789(8) 163 2_666
C12 H12A O5W 0.95 1.96 2.897(8) 170 1_544

loop_
_geom_torsion_atom_site_label_1
_geom_torsion_atom_site_label_2
_geom_torsion_atom_site_label_3
_geom_torsion_atom_site_label_4
_geom_torsion
C18 Sn1 O1 C17 -64.7(6)
C19 Sn1 O1 C17 58.9(6)
C20 Sn1 O1 C17 175.9(6)
C18 Sn1 O4 Sn2 -152.6(4)
C19 Sn1 O4 Sn2 83.6(4)
C20 Sn1 O4 Sn2 -33.4(5)
C21 Sn2 O4 Sn1 -157.6(4)
C22 Sn2 O4 Sn1 -37.8(4)
C23 Sn2 O4 Sn1 84.0(4)
Sn1 O1 C17 O2 -2.2(10)
Sn1 O1 C17 C1 179.7(4)
C6 N1 N2 C7 177.8(6)
N2 N1 C6 C1 -176.1(6)
N2 N1 C6 C5 3.8(9)
N1 N2 C7 C8 0.5(10)
N1 N2 C7 C16 179.6(6)
C6 C1 C2 C3 -1.1(10)
C17 C1 C2 C3 178.7(6)
C2 C1 C6 N1 -179.0(6)
C2 C1 C6 C5 1.1(10)
C17 C1 C6 N1 1.2(10)
C17 C1 C6 C5 -178.8(6)
C2 C1 C17 O1 -7.2(9)
C2 C1 C17 O2 174.6(6)
C6 C1 C17 O1 172.7(6)
C6 C1 C17 O2 -5.5(10)
C1 C2 C3 C4 0.1(10)
C2 C3 C4 C5 1.0(10)
C3 C4 C5 C6 -1.0(10)
C4 C5 C6 N1 -180.0(6)
C4 C5 C6 C1 0.0(10)
N2 C7 C8 C9 -178.6(7)
C16 C7 C8 C9 2.3(10)
N2 C7 C16 C11 179.6(6)
N2 C7 C16 C15 0.0(9)
C8 C7 C16 C11 -1.2(9)
C8 C7 C16 C15 179.2(6)
C7 C8 C9 C10 0.0(11)
C8 C9 C10 O3 175.7(7)
C8 C9 C10 C11 -3.1(10)
O3 C10 C11 C12 4.7(10)
O3 C10 C11 C16 -174.7(7)
C9 C10 C11 C12 -176.5(6)
C9 C10 C11 C16 4.1(9)
C10 C11 C12 C13 -177.8(6)
C16 C11 C12 C13 1.7(10)
C10 C11 C16 C7 -2.0(9)
C10 C11 C16 C15 177.6(6)
C12 C11 C16 C7 178.6(6)
C12 C11 C16 C15 -1.8(10)
C11 C12 C13 C14 -0.2(10)
C12 C13 C14 C15 -1.1(11)
C13 C14 C15 C16 1.0(10)
C14 C15 C16 C7 180.0(6)
C14 C15 C16 C11 0.4(10)
